data_4133003
loop_
_publ_author_name
'Liu, Siyuan'
'L\'egar\'e, Marc-Andr\'e'
'Hofmann, Alexander'
'Braunschweig, Holger'

_publ_section_title
;
 A Boradiselenirane and a Boraditellurirane: Isolable Heavy Analogs of
 Dioxiranes and Dithiiranes.
;
_journal_issue 36
_journal_name_full 'Journal of the American Chemical Society'
_journal_page_first 11223
_journal_page_last 11226
_journal_paper_doi 10.1021/jacs.8b07829
_journal_volume 140
_journal_year 2018
_chemical_formula_moiety 'C18 H34 B2 N4 S2'
_chemical_formula_sum 'C18 H34 B2 N4 S2'
_chemical_formula_weight 392.23
_space_group_crystal_system triclinic
_space_group_IT_number 2
_space_group_name_Hall '-P 1'
_space_group_name_H-M_alt 'P -1'
_atom_sites_solution_hydrogens geom
_atom_sites_solution_primary iterative
_atom_sites_solution_secondary difmap
_audit_creation_method SHELXL-2016/6
_cell_angle_alpha 105.103(9)
_cell_angle_beta 104.95(2)
_cell_angle_gamma 106.457(18)
_cell_formula_units_Z 1
_cell_length_a 8.0243(20)
_cell_length_b 8.053(3)
_cell_length_c 9.721(4)
_cell_measurement_reflns_used 8309
_cell_measurement_temperature 100(2)
_cell_measurement_theta_max 27.54
_cell_measurement_theta_min 2.32
_cell_volume 543.0(4)
_computing_cell_refinement 'Saint+ ver. V8.38A (Bruker AXS)'
_computing_data_collection 'APEX2 ver. 2014.9 (Bruker AXS)'
_computing_data_reduction 'Saint+ ver. V8.38A (Bruker AXS)'
_computing_molecular_graphics 'ShelXLe (Huebschle et all, 2011)'
_computing_publication_material 'SHELXL-2016/6 (Sheldrick, 2016)'
_computing_structure_refinement 'SHELXL-2016/6 (Sheldrick, 2016)'
_computing_structure_solution 'SHELXT (Sheldrick, 2014)'
_diffrn_ambient_temperature 100(2)
_diffrn_detector 'CCD area detector (Apex2)'
_diffrn_detector_area_resol_mean 8.333
_diffrn_measured_fraction_theta_full 0.999
_diffrn_measured_fraction_theta_max 0.999
_diffrn_measurement_device_type 'Bruker X8-APEX II'
_diffrn_measurement_method '\f and \w scans'
_diffrn_radiation_monochromator 'multi-layer mirror'
_diffrn_radiation_type MoK\a
_diffrn_radiation_wavelength 0.71073
_diffrn_reflns_av_R_equivalents 0.0367
_diffrn_reflns_av_unetI/netI 0.0242
_diffrn_reflns_Laue_measured_fraction_full 0.999
_diffrn_reflns_Laue_measured_fraction_max 0.999
_diffrn_reflns_limit_h_max 9
_diffrn_reflns_limit_h_min -9
_diffrn_reflns_limit_k_max 9
_diffrn_reflns_limit_k_min -6
_diffrn_reflns_limit_l_max 11
_diffrn_reflns_limit_l_min -11
_diffrn_reflns_number 13340
_diffrn_reflns_point_group_measured_fraction_full 0.999
_diffrn_reflns_point_group_measured_fraction_max 0.999
_diffrn_reflns_theta_full 26.000
_diffrn_reflns_theta_max 26.010
_diffrn_reflns_theta_min 2.324
_diffrn_source 'rotating-anode (Nonius FR-591)'
_exptl_absorpt_coefficient_mu 0.255
_exptl_absorpt_correction_T_max 0.7456
_exptl_absorpt_correction_T_min 0.6716
_exptl_absorpt_correction_type multi-scan
_exptl_absorpt_process_details 'SadAbs 2016/2 (Bruker AXS)'
_exptl_crystal_colour colourless
_exptl_crystal_density_diffrn 1.199
_exptl_crystal_description block
_exptl_crystal_F_000 212
_exptl_crystal_size_max 0.307
_exptl_crystal_size_mid 0.296
_exptl_crystal_size_min 0.283
_refine_diff_density_max 0.386
_refine_diff_density_min -0.231
_refine_diff_density_rms 0.054
_refine_ls_extinction_method none
_refine_ls_goodness_of_fit_ref 1.173
_refine_ls_hydrogen_treatment constr
_refine_ls_matrix_type full
_refine_ls_number_parameters 123
_refine_ls_number_reflns 2137
_refine_ls_number_restraints 0
_refine_ls_restrained_S_all 1.173
_refine_ls_R_factor_all 0.0431
_refine_ls_R_factor_gt 0.0387
_refine_ls_shift/su_max 0.000
_refine_ls_shift/su_mean 0.000
_refine_ls_structure_factor_coef Fsqd
_refine_ls_weighting_details 'w=1/[\s^2^(Fo^2^)+(0.0234P)^2^+0.5742P] where P=(Fo^2^+2Fc^2^)/3'
_refine_ls_weighting_scheme calc
_refine_ls_wR_factor_gt 0.0904
_refine_ls_wR_factor_ref 0.0928
_reflns_Friedel_coverage 0.000
_reflns_number_gt 1975
_reflns_number_total 2137
_reflns_threshold_expression 'I > 2\s(I)'
_cod_data_source_file ja8b07829_si_007.cif
_cod_data_source_block AlHo077_a
_cod_original_cell_volume 543.0(3)
_cod_database_code 4133003
_shelx_shelxl_version_number 2016/6
_shelx_space_group_comment
;
The symmetry employed for this shelxl refinement is uniquely defined
by the following loop, which should always be used as a source of
symmetry information in preference to the above space-group names.
They are only intended as comments.
;
_shelx_estimated_absorpt_t_min 0.926
_shelx_estimated_absorpt_t_max 0.931

loop_
_space_group_symop_operation_xyz
'x, y, z'
'-x, -y, -z'

loop_
_atom_site_label
_atom_site_type_symbol
_atom_site_fract_x
_atom_site_fract_y
_atom_site_fract_z
_atom_site_U_iso_or_equiv
_atom_site_adp_type
_atom_site_occupancy
_atom_site_site_symmetry_order
_atom_site_calc_flag
_atom_site_refinement_flags_posn
_atom_site_refinement_flags_adp
S1 S 0.37473(6) 0.59502(6) 0.50890(5) 0.01383(14) Uani 1 1 d . .
B2 B 0.4815(3) 0.5014(3) 0.3610(2) 0.0129(4) Uani 1 1 d . .
C1_1 C 0.3293(3) 0.3385(3) 0.1988(2) 0.0152(4) Uani 1 1 d . .
C2_1 C 0.4294(3) 0.2410(3) 0.1095(2) 0.0220(4) Uani 1 1 d . .
H2A_1 H 0.336995 0.138058 0.017525 0.033 Uiso 1 1 calc R U
H2B_1 H 0.503724 0.193064 0.173915 0.033 Uiso 1 1 calc R U
H2C_1 H 0.511237 0.330060 0.080375 0.033 Uiso 1 1 calc R U
C3_1 C 0.1874(3) 0.1928(3) 0.2293(2) 0.0213(4) Uani 1 1 d . .
H3A_1 H 0.110121 0.087549 0.133720 0.032 Uiso 1 1 calc R U
H3B_1 H 0.108165 0.248232 0.270124 0.032 Uiso 1 1 calc R U
H3C_1 H 0.253455 0.149497 0.303465 0.032 Uiso 1 1 calc R U
C4_1 C 0.2189(3) 0.4154(3) 0.0949(2) 0.0215(4) Uani 1 1 d . .
H4A_1 H 0.128225 0.313089 0.001706 0.032 Uiso 1 1 calc R U
H4B_1 H 0.304687 0.503858 0.068084 0.032 Uiso 1 1 calc R U
H4C_1 H 0.153464 0.478415 0.148655 0.032 Uiso 1 1 calc R U
C1_2 C 0.6180(3) 0.6765(3) 0.3342(2) 0.0147(4) Uani 1 1 d . .
N1_2 N 0.7905(2) 0.7067(2) 0.32856(18) 0.0182(4) Uani 1 1 d . .
C2_2 C 0.8648(3) 0.8779(3) 0.3178(2) 0.0234(5) Uani 1 1 d . .
H2_2 H 0.984233 0.930725 0.313123 0.028 Uiso 1 1 calc R U
N2_2 N 0.5857(2) 0.8305(2) 0.32377(18) 0.0172(3) Uani 1 1 d . .
C3_2 C 0.7379(3) 0.9554(3) 0.3151(2) 0.0224(5) Uani 1 1 d . .
H3_2 H 0.749849 1.073590 0.308587 0.027 Uiso 1 1 calc R U
C4_2 C 0.8916(3) 0.5816(3) 0.3267(3) 0.0261(5) Uani 1 1 d . .
H4A_2 H 0.918412 0.554099 0.232302 0.039 Uiso 1 1 calc R U
H4B_2 H 0.815555 0.465971 0.331910 0.039 Uiso 1 1 calc R U
H4C_2 H 1.008691 0.640767 0.414683 0.039 Uiso 1 1 calc R U
C5_2 C 0.4145(3) 0.8650(3) 0.3083(2) 0.0219(4) Uani 1 1 d . .
H5A_2 H 0.444833 0.997335 0.360450 0.033 Uiso 1 1 calc R U
H5B_2 H 0.341440 0.792401 0.354136 0.033 Uiso 1 1 calc R U
H5C_2 H 0.342033 0.828357 0.199896 0.033 Uiso 1 1 calc R U

loop_
_atom_site_aniso_label
_atom_site_aniso_U_11
_atom_site_aniso_U_22
_atom_site_aniso_U_33
_atom_site_aniso_U_23
_atom_site_aniso_U_13
_atom_site_aniso_U_12
S1 0.0160(2) 0.0151(2) 0.0146(2) 0.00763(18) 0.00795(18) 0.00742(18)
B2 0.0143(10) 0.0126(10) 0.0138(10) 0.0063(8) 0.0076(8) 0.0041(8)
C1_1 0.0172(9) 0.0132(9) 0.0122(9) 0.0041(7) 0.0050(7) 0.0024(7)
C2_1 0.0280(11) 0.0197(10) 0.0155(10) 0.0042(8) 0.0086(8) 0.0062(9)
C3_1 0.0206(10) 0.0156(10) 0.0193(10) 0.0054(8) 0.0038(8) -0.0011(8)
C4_1 0.0226(10) 0.0203(10) 0.0159(10) 0.0068(8) 0.0028(8) 0.0036(8)
C1_2 0.0161(9) 0.0145(9) 0.0109(9) 0.0049(7) 0.0045(7) 0.0020(7)
N1_2 0.0169(8) 0.0211(9) 0.0163(8) 0.0096(7) 0.0069(7) 0.0033(7)
C2_2 0.0219(10) 0.0228(11) 0.0170(10) 0.0093(8) 0.0061(8) -0.0049(8)
N2_2 0.0226(9) 0.0128(8) 0.0150(8) 0.0070(6) 0.0072(7) 0.0028(7)
C3_2 0.0287(11) 0.0147(10) 0.0167(10) 0.0081(8) 0.0064(8) -0.0026(8)
C4_2 0.0212(11) 0.0382(13) 0.0318(12) 0.0233(10) 0.0163(9) 0.0136(10)
C5_2 0.0287(11) 0.0179(10) 0.0235(10) 0.0112(8) 0.0107(9) 0.0106(9)

loop_
_atom_type_symbol
_atom_type_description
_atom_type_scat_dispersion_real
_atom_type_scat_dispersion_imag
_atom_type_scat_source
C C 0.0033 0.0016 'International Tables Vol C Tables 4.2.6.8 and 6.1.1.4'
H H 0.0000 0.0000 'International Tables Vol C Tables 4.2.6.8 and 6.1.1.4'
B B 0.0013 0.0007 'International Tables Vol C Tables 4.2.6.8 and 6.1.1.4'
N N 0.0061 0.0033 'International Tables Vol C Tables 4.2.6.8 and 6.1.1.4'
S S 0.1246 0.1234 'International Tables Vol C Tables 4.2.6.8 and 6.1.1.4'

loop_
_exptl_crystal_face_index_h
_exptl_crystal_face_index_k
_exptl_crystal_face_index_l
_exptl_crystal_face_perp_dist
1.00 -2.00 0.00 0.1000
1.00 -1.00 0.00 0.1160
-1.00 1.00 0.00 0.1060
2.00 -1.00 0.00 0.1500
-2.00 1.00 0.00 0.1060
1.00 2.00 0.00 0.1500
-1.00 -2.00 0.00 0.0540
0.00 -1.00 0.00 0.0730
2.00 2.00 1.00 0.1560
-2.00 0.00 -1.00 0.0880
2.00 -1.00 1.00 0.1520
-2.00 -1.00 -2.00 0.0770
2.00 -1.00 2.00 0.1500
-2.00 1.00 -2.00 0.0790
1.00 -1.00 1.00 0.1330
-1.00 1.00 -1.00 0.1040
1.00 1.00 2.00 0.1660
1.00 -1.00 2.00 0.1330
-1.00 1.00 -2.00 0.0930
0.00 1.00 2.00 0.1660
0.00 -1.00 -2.00 0.0740
0.00 -1.00 2.00 0.1360
0.00 1.00 -2.00 0.1010
-1.00 1.00 2.00 0.1610
1.00 -1.00 -2.00 0.0690

loop_
_geom_angle_atom_site_label_1
_geom_angle_atom_site_label_2
_geom_angle_atom_site_label_3
_geom_angle
_geom_angle_site_symmetry_1
_geom_angle_site_symmetry_3
B2 S1 B2 85.52(9) 2_666 .
C1_1 B2 C1_2 112.23(15) . .
C1_1 B2 S1 112.77(13) . 2_666
C1_2 B2 S1 111.51(13) . 2_666
C1_1 B2 S1 115.01(13) . .
C1_2 B2 S1 109.62(13) . .
S1 B2 S1 94.48(9) 2_666 .
C3_1 C1_1 C4_1 107.22(16) . .
C3_1 C1_1 C2_1 108.67(16) . .
C4_1 C1_1 C2_1 107.53(16) . .
C3_1 C1_1 B2 110.42(15) . .
C4_1 C1_1 B2 112.68(16) . .
C2_1 C1_1 B2 110.18(16) . .
C1_1 C2_1 H2A_1 109.5 . .
C1_1 C2_1 H2B_1 109.5 . .
H2A_1 C2_1 H2B_1 109.5 . .
C1_1 C2_1 H2C_1 109.5 . .
H2A_1 C2_1 H2C_1 109.5 . .
H2B_1 C2_1 H2C_1 109.5 . .
C1_1 C3_1 H3A_1 109.5 . .
C1_1 C3_1 H3B_1 109.5 . .
H3A_1 C3_1 H3B_1 109.5 . .
C1_1 C3_1 H3C_1 109.5 . .
H3A_1 C3_1 H3C_1 109.5 . .
H3B_1 C3_1 H3C_1 109.5 . .
C1_1 C4_1 H4A_1 109.5 . .
C1_1 C4_1 H4B_1 109.5 . .
H4A_1 C4_1 H4B_1 109.5 . .
C1_1 C4_1 H4C_1 109.5 . .
H4A_1 C4_1 H4C_1 109.5 . .
H4B_1 C4_1 H4C_1 109.5 . .
N1_2 C1_2 N2_2 104.56(16) . .
N1_2 C1_2 B2 128.47(17) . .
N2_2 C1_2 B2 126.82(17) . .
C1_2 N1_2 C2_2 110.56(17) . .
C1_2 N1_2 C4_2 128.18(16) . .
C2_2 N1_2 C4_2 121.21(17) . .
C3_2 C2_2 N1_2 107.35(18) . .
C3_2 C2_2 H2_2 126.3 . .
N1_2 C2_2 H2_2 126.3 . .
C1_2 N2_2 C3_2 110.70(17) . .
C1_2 N2_2 C5_2 128.34(16) . .
C3_2 N2_2 C5_2 120.72(17) . .
C2_2 C3_2 N2_2 106.81(18) . .
C2_2 C3_2 H3_2 126.6 . .
N2_2 C3_2 H3_2 126.6 . .
N1_2 C4_2 H4A_2 109.5 . .
N1_2 C4_2 H4B_2 109.5 . .
H4A_2 C4_2 H4B_2 109.5 . .
N1_2 C4_2 H4C_2 109.5 . .
H4A_2 C4_2 H4C_2 109.5 . .
H4B_2 C4_2 H4C_2 109.5 . .
N2_2 C5_2 H5A_2 109.5 . .
N2_2 C5_2 H5B_2 109.5 . .
H5A_2 C5_2 H5B_2 109.5 . .
N2_2 C5_2 H5C_2 109.5 . .
H5A_2 C5_2 H5C_2 109.5 . .
H5B_2 C5_2 H5C_2 109.5 . .

loop_
_geom_bond_atom_site_label_1
_geom_bond_atom_site_label_2
_geom_bond_distance
_geom_bond_site_symmetry_2
S1 B2 1.949(2) 2_666
S1 B2 1.951(2) .
B2 C1_1 1.649(3) .
B2 C1_2 1.649(3) .
C1_1 C3_1 1.536(3) .
C1_1 C4_1 1.538(3) .
C1_1 C2_1 1.542(3) .
C2_1 H2A_1 0.9800 .
C2_1 H2B_1 0.9800 .
C2_1 H2C_1 0.9800 .
C3_1 H3A_1 0.9800 .
C3_1 H3B_1 0.9800 .
C3_1 H3C_1 0.9800 .
C4_1 H4A_1 0.9800 .
C4_1 H4B_1 0.9800 .
C4_1 H4C_1 0.9800 .
C1_2 N1_2 1.354(2) .
C1_2 N2_2 1.360(2) .
N1_2 C2_2 1.382(3) .
N1_2 C4_2 1.461(3) .
C2_2 C3_2 1.335(3) .
C2_2 H2_2 0.9500 .
N2_2 C3_2 1.382(3) .
N2_2 C5_2 1.455(3) .
C3_2 H3_2 0.9500 .
C4_2 H4A_2 0.9800 .
C4_2 H4B_2 0.9800 .
C4_2 H4C_2 0.9800 .
C5_2 H5A_2 0.9800 .
C5_2 H5B_2 0.9800 .
C5_2 H5C_2 0.9800 .

loop_
_geom_torsion_atom_site_label_1
_geom_torsion_atom_site_label_2
_geom_torsion_atom_site_label_3
_geom_torsion_atom_site_label_4
_geom_torsion
_geom_torsion_site_symmetry_1
C1_2 B2 C1_1 C3_1 -171.69(16) .
S1 B2 C1_1 C3_1 61.36(18) 2_666
S1 B2 C1_1 C3_1 -45.45(19) .
C1_2 B2 C1_1 C4_1 -51.8(2) .
S1 B2 C1_1 C4_1 -178.77(13) 2_666
S1 B2 C1_1 C4_1 74.41(18) .
C1_2 B2 C1_1 C2_1 68.3(2) .
S1 B2 C1_1 C2_1 -58.69(17) 2_666
S1 B2 C1_1 C2_1 -165.50(13) .
C1_1 B2 C1_2 N1_2 -96.1(2) .
S1 B2 C1_2 N1_2 31.5(2) 2_666
S1 B2 C1_2 N1_2 134.78(17) .
C1_1 B2 C1_2 N2_2 89.0(2) .
S1 B2 C1_2 N2_2 -143.35(16) 2_666
S1 B2 C1_2 N2_2 -40.1(2) .
N2_2 C1_2 N1_2 C2_2 1.1(2) .
B2 C1_2 N1_2 C2_2 -174.61(17) .
N2_2 C1_2 N1_2 C4_2 -176.31(18) .
B2 C1_2 N1_2 C4_2 7.9(3) .
C1_2 N1_2 C2_2 C3_2 -0.6(2) .
C4_2 N1_2 C2_2 C3_2 177.06(18) .
N1_2 C1_2 N2_2 C3_2 -1.3(2) .
B2 C1_2 N2_2 C3_2 174.56(17) .
N1_2 C1_2 N2_2 C5_2 173.06(17) .
B2 C1_2 N2_2 C5_2 -11.1(3) .
N1_2 C2_2 C3_2 N2_2 -0.2(2) .
C1_2 N2_2 C3_2 C2_2 1.0(2) .
C5_2 N2_2 C3_2 C2_2 -173.88(17) .
